data_4325677
loop_
_publ_author_name
'Tomoyuki Akutagawa'
'Fumito Kudo'
'Ryo Tsunashima'
'Shin-ichiro Noro'
'Leroy Cronin'
'Takayoshi Nakamura'

_publ_section_title
;
 Hydrogen-Bonded Assemblies of Two-Electron Reduced Mixed-Valence
 [XMo12O40] (X = P and Si) withp-Phenylenediamines
;
_journal_name_full 'Inorganic Chemistry'
_journal_page_first 6711
_journal_page_last 6718
_journal_paper_doi 10.1021/ic200683e
_journal_volume 50
_journal_year 2011
_chemical_formula_moiety 'C30 H47 Mo12 N12 O40 P'
_chemical_formula_sum 'C30 H47 Mo12 N12 O40 P'
_chemical_formula_weight 2398.01
_space_group_IT_number 148
_symmetry_cell_setting trigonal
_symmetry_Int_Tables_number 148
_symmetry_space_group_name_Hall '-R 3'
_symmetry_space_group_name_H-M 'R -3 :H'
_atom_sites_solution_hydrogens geom
_atom_sites_solution_primary direct
_atom_sites_solution_secondary difmap
_cell_angle_alpha 90.0000
_cell_angle_beta 90.0000
_cell_angle_gamma 120.0000
_cell_formula_units_Z 3
_cell_length_a 23.214(4)
_cell_length_b 23.214(4)
_cell_length_c 10.184(3)
_cell_measurement_reflns_used 18008
_cell_measurement_temperature 100
_cell_measurement_theta_max 27.51
_cell_measurement_theta_min 3.04
_cell_volume 4752.8(18)
_computing_cell_refinement 'RAPID AUTO'
_computing_data_collection 'RAPID AUTO (Rigaku, ????)'
_computing_data_reduction 'RAPID AUTO'
_computing_molecular_graphics 'CrystalStructure 4.0'
_computing_publication_material 'CrystalStructure 4.0 (Rigaku, 2010)'
_computing_structure_refinement 'CRYSTALS (Carruthers, et al., 1999)'
_computing_structure_solution 'DIRDIF99-PATTY (Gould, et al., 1999)'
_diffrn_ambient_temperature 100
_diffrn_detector_area_resol_mean 10.000
_diffrn_measured_fraction_theta_full 0.998
_diffrn_measured_fraction_theta_max 0.998
_diffrn_measurement_device_type 'Rigaku R-AXIS RAPID'
_diffrn_measurement_method \w
_diffrn_radiation_type 'Mo K\a'
_diffrn_radiation_wavelength 0.71075
_diffrn_reflns_av_R_equivalents 0.0976
_diffrn_reflns_limit_h_max 29
_diffrn_reflns_limit_h_min -29
_diffrn_reflns_limit_k_max 29
_diffrn_reflns_limit_k_min -30
_diffrn_reflns_limit_l_max 13
_diffrn_reflns_limit_l_min -12
_diffrn_reflns_number 21692
_diffrn_reflns_theta_full 27.48
_diffrn_reflns_theta_max 27.48
_diffrn_standards_number 0
_exptl_absorpt_coefficient_mu 2.415
_exptl_absorpt_correction_T_max 0.785
_exptl_absorpt_correction_T_min 0.290
_exptl_absorpt_correction_type multi-scan
_exptl_absorpt_process_details 'ABSCOR (Rigaku, 1995)'
_exptl_crystal_colour black
_exptl_crystal_density_diffrn 2.513
_exptl_crystal_description block
_exptl_crystal_F_000 3450.00
_exptl_crystal_size_max 0.300
_exptl_crystal_size_mid 0.300
_exptl_crystal_size_min 0.100
_refine_diff_density_max 1.270
_refine_diff_density_min -1.340
_refine_ls_extinction_method none
_refine_ls_goodness_of_fit_ref 1.173
_refine_ls_hydrogen_treatment constr
_refine_ls_number_parameters 155
_refine_ls_number_reflns 1750
_refine_ls_R_factor_gt 0.0524
_refine_ls_shift/su_max 0.005
_refine_ls_structure_factor_coef Fsqd
_refine_ls_weighting_details
;
    Chebychev polynomial with 3 parameters (Carruthers & Watkin, 1979)
    7170.7500    10014.9000    3085.0300
;
_refine_ls_weighting_scheme calc
_refine_ls_wR_factor_ref 0.0816
_reflns_number_gt 1243
_reflns_number_total 2410
_reflns_threshold_expression F^2^>2.0\s(F^2^)
_cod_data_source_file ic200683e_si_002_2.cif
_cod_data_source_block TAkuta
_cod_original_cell_volume 4752.7(18)
_cod_original_sg_symbol_H-M 'R -3:H'
_cod_database_code 4325677

loop_
_symmetry_equiv_pos_site_id
_symmetry_equiv_pos_as_xyz
1 +X,+Y,+Z
2 -Y,+X-Y,+Z
3 -X+Y,-X,+Z
4 -X,-Y,-Z
5 +Y,-X+Y,-Z
6 +X-Y,+X,-Z
7 2/3+X,1/3+Y,1/3+Z
8 2/3-Y,1/3+X-Y,1/3+Z
9 2/3-X+Y,1/3-X,1/3+Z
10 2/3-X,1/3-Y,1/3-Z
11 2/3+Y,1/3-X+Y,1/3-Z
12 2/3+X-Y,1/3+X,1/3-Z
13 1/3+X,2/3+Y,2/3+Z
14 1/3-Y,2/3+X-Y,2/3+Z
15 1/3-X+Y,2/3-X,2/3+Z
16 1/3-X,2/3-Y,2/3-Z
17 1/3+Y,2/3-X+Y,2/3-Z
18 1/3+X-Y,2/3+X,2/3-Z

loop_
_atom_site_label
_atom_site_type_symbol
_atom_site_fract_x
_atom_site_fract_y
_atom_site_fract_z
_atom_site_U_iso_or_equiv
_atom_site_adp_type
_atom_site_occupancy
_atom_site_symmetry_multiplicity
_atom_site_calc_flag
_atom_site_refinement_flags
Mo(1) Mo 0.56984(3) 0.25604(3) 0.04658(6) 0.03974(19) Uani 1.0 18 d .
Mo(2) Mo 0.55063(3) 0.15906(3) 0.33353(7) 0.04183(19) Uani 1.0 18 d .
P(1) P 0.6667 0.3333 0.3333 0.0289(8) Uani 1.0 3 d .
O(1) O 0.5528(4) 0.1815(4) 0.1525(7) 0.083(3) Uani 1.0 18 d .
O(2) O 0.5083(4) 0.2662(4) 0.1537(7) 0.082(3) Uani 1.0 18 d .
O(3) O 0.6667 0.3333 0.1841(16) 0.039(4) Uani 0.5000 6 d .
O(4) O 0.4975(3) 0.0781(3) 0.3322(6) 0.0589(17) Uani 1.0 18 d .
O(5) O 0.5238(3) 0.2183(3) -0.0850(6) 0.0621(19) Uani 1.0 18 d .
O(6) O 0.7214(5) 0.3197(5) 0.2812(9) 0.034(3) Uani 0.5000 18 d .
O(7) O 0.6530(3) 0.2619(3) 0.0063(8) 0.074(3) Uani 1.0 18 d .
O(11) O 0.6329(3) 0.1612(4) 0.3028(7) 0.085(3) Uani 1.0 18 d .
N(1) N 0.8350(4) 0.0445(4) 0.6728(8) 0.059(3) Uani 1.0 18 d .
N(2) N 0.3653(6) 0.2877(6) 0.0514(11) 0.109(4) Uani 1.0 18 d .
C(1) C 0.8341(4) 0.1089(4) 0.6678(8) 0.048(3) Uani 1.0 18 d .
C(2) C 0.3253(7) 0.2652(6) 0.1374(15) 0.091(5) Uani 1.0 18 d .
C(3) C 0.8049(5) 0.1240(5) 0.7683(9) 0.058(3) Uani 1.0 18 d .
C(4) C 0.8630(5) 0.1508(5) 0.5659(9) 0.054(3) Uani 1.0 18 d .
C(5) C 0.2787(7) 0.2409(9) 0.2414(15) 0.132(6) Uani 1.0 18 d .
H(1) H 0.7854 0.0938 0.8393 0.0762 Uiso 1.0 18 calc R
H(2) H 0.8831 0.1395 0.4970 0.0727 Uiso 1.0 18 calc R
H(6) H 0.2783 0.2028 0.2767 0.1491 Uiso 1.0 18 calc R
H(7) H 0.2356 0.2287 0.2098 0.1490 Uiso 1.0 18 calc R
H(8) H 0.2912 0.2737 0.3078 0.1490 Uiso 1.0 18 calc R

loop_
_atom_site_aniso_label
_atom_site_aniso_U_11
_atom_site_aniso_U_22
_atom_site_aniso_U_33
_atom_site_aniso_U_12
_atom_site_aniso_U_13
_atom_site_aniso_U_23
Mo(1) 0.0427(4) 0.0415(4) 0.0364(4) 0.0221(3) -0.0064(3) -0.0047(3)
Mo(2) 0.0414(4) 0.0322(4) 0.0455(5) 0.0135(3) 0.0048(3) -0.0007(3)
P(1) 0.0289(12) 0.0289(12) 0.029(3) 0.0145(6) 0.0000 0.0000
O(1) 0.125(6) 0.102(6) 0.068(5) 0.091(5) 0.056(5) 0.042(4)
O(2) 0.134(7) 0.098(5) 0.062(5) 0.093(5) 0.045(5) 0.035(4)
O(3) 0.044(6) 0.044(6) 0.029(9) 0.022(3) 0.0000 0.0000
O(4) 0.063(4) 0.034(3) 0.056(4) 0.006(3) 0.015(3) -0.001(3)
O(5) 0.069(4) 0.068(4) 0.057(4) 0.040(4) -0.032(3) -0.023(3)
O(6) 0.031(5) 0.038(5) 0.033(6) 0.017(4) 0.011(4) 0.002(4)
O(7) 0.039(3) 0.043(4) 0.140(7) 0.021(3) -0.004(4) 0.006(4)
O(11) 0.047(4) 0.139(7) 0.060(5) 0.040(4) -0.009(3) -0.034(5)
N(1) 0.074(5) 0.046(4) 0.069(6) 0.041(4) 0.003(4) -0.001(4)
N(2) 0.089(8) 0.112(9) 0.089(9) 0.021(7) 0.004(6) 0.006(7)
C(1) 0.051(5) 0.053(5) 0.051(5) 0.034(4) -0.009(4) -0.009(4)
C(2) 0.076(8) 0.081(8) 0.101(10) 0.026(7) -0.015(8) 0.001(8)
C(3) 0.080(6) 0.060(6) 0.051(5) 0.048(5) 0.012(5) 0.002(4)
C(4) 0.072(6) 0.064(6) 0.046(5) 0.048(5) 0.009(4) 0.007(4)
C(5) 0.067(8) 0.180(16) 0.126(13) 0.044(10) 0.012(9) 0.033(12)

loop_
_atom_type_symbol
_atom_type_description
_atom_type_scat_dispersion_real
_atom_type_scat_dispersion_imag
_atom_type_scat_source
C C 0.0033 0.0016
;
International Tables for Crystallography
(1992, Vol. C, Tables 4.2.6.8 and 6.1.1.4)
;
H H 0.0000 0.0000
;
International Tables for Crystallography
(1992, Vol. C, Table 6.1.1.4)
;
O O 0.0106 0.0060
;
International Tables for Crystallography
(1992, Vol. C, Tables 4.2.6.8 and 6.1.1.4)
;
N N 0.0061 0.0033
;
International Tables for Crystallography
(1992, Vol. C, Tables 4.2.6.8 and 6.1.1.4)
;
P P 0.1023 0.0942
;
International Tables for Crystallography
(1992, Vol. C, Tables 4.2.6.8 and 6.1.1.4)
;
Mo Mo -1.6832 0.6857
;
International Tables for Crystallography
(1992, Vol. C, Tables 4.2.6.8 and 6.1.1.4)
;

loop_
_geom_angle_atom_site_label_1
_geom_angle_atom_site_label_2
_geom_angle_atom_site_label_3
_geom_angle
_geom_angle_publ_flag
_geom_angle_site_symmetry_1
_geom_angle_site_symmetry_3
O(1) Mo(1) O(2) 87.7(4) yes . .
O(1) Mo(1) O(3) 92.2(3) yes . .
O(1) Mo(1) O(5) 101.0(3) yes . .
O(1) Mo(1) O(6) 63.6(3) yes . 3_665
O(1) Mo(1) O(7) 86.0(4) yes . .
O(1) Mo(1) O(7) 155.3(3) yes . 3_665
O(2) Mo(1) O(3) 92.9(3) yes . .
O(2) Mo(1) O(5) 101.7(4) yes . .
O(2) Mo(1) O(6) 63.6(4) yes . 3_665
O(2) Mo(1) O(7) 155.3(3) yes . .
O(2) Mo(1) O(7) 87.5(3) yes . 3_665
O(3) Mo(1) O(5) 160.5(4) yes . .
O(3) Mo(1) O(6) 41.6(4) yes . 3_665
O(3) Mo(1) O(7) 63.5(3) yes . .
O(3) Mo(1) O(7) 63.8(3) yes . 3_665
O(5) Mo(1) O(6) 157.8(4) yes . 3_665
O(5) Mo(1) O(7) 103.0(4) yes . .
O(5) Mo(1) O(7) 103.7(4) yes . 3_665
O(6) Mo(1) O(7) 92.2(4) yes 3_665 .
O(6) Mo(1) O(7) 92.6(3) yes 3_665 3_665
O(7) Mo(1) O(7) 88.3(3) yes . 3_665
O(1) Mo(2) O(2) 156.0(4) yes . 18_545
O(1) Mo(2) O(4) 101.8(3) yes . .
O(1) Mo(2) O(6) 63.3(3) yes . 3_665
O(1) Mo(2) O(6) 93.1(3) yes . 17_555
O(1) Mo(2) O(11) 86.9(4) yes . .
O(1) Mo(2) O(11) 88.1(4) yes . 17_555
O(2) Mo(2) O(4) 102.2(4) yes 18_545 .
O(2) Mo(2) O(6) 93.8(3) yes 18_545 3_665
O(2) Mo(2) O(6) 63.5(4) yes 18_545 17_555
O(2) Mo(2) O(11) 87.2(4) yes 18_545 .
O(2) Mo(2) O(11) 88.0(3) yes 18_545 17_555
O(4) Mo(2) O(6) 158.9(4) yes . 3_665
O(4) Mo(2) O(6) 158.5(4) yes . 17_555
O(4) Mo(2) O(11) 101.3(4) yes . .
O(4) Mo(2) O(11) 102.5(4) yes . 17_555
O(6) Mo(2) O(6) 42.6(4) yes 3_665 17_555
O(6) Mo(2) O(11) 93.1(4) yes 3_665 .
O(6) Mo(2) O(11) 64.0(4) yes 3_665 17_555
O(6) Mo(2) O(11) 63.8(3) yes 17_555 .
O(6) Mo(2) O(11) 93.3(4) yes 17_555 17_555
O(11) Mo(2) O(11) 156.2(4) yes . 17_555
O(3) P(1) O(3) 179.899 yes . 16_655
O(3) P(1) O(6) 70.0(4) yes . .
O(3) P(1) O(6) 69.9(4) yes . 2_655
O(3) P(1) O(6) 70.0(4) yes . 3_665
O(3) P(1) O(6) 110.0(4) yes . 16_655
O(3) P(1) O(6) 110.1(4) yes . 17_555
O(3) P(1) O(6) 110.1(4) yes . 18_545
O(3) P(1) O(6) 110.1(4) yes 16_655 .
O(3) P(1) O(6) 110.0(4) yes 16_655 2_655
O(3) P(1) O(6) 110.0(4) yes 16_655 3_665
O(3) P(1) O(6) 69.9(4) yes 16_655 16_655
O(3) P(1) O(6) 70.0(4) yes 16_655 17_555
O(3) P(1) O(6) 69.9(4) yes 16_655 18_545
O(6) P(1) O(6) 108.9(5) yes . 2_655
O(6) P(1) O(6) 108.9(5) yes . 3_665
O(6) P(1) O(6) 180.0(5) yes . 16_655
O(6) P(1) O(6) 71.2(5) yes . 17_555
O(6) P(1) O(6) 71.2(5) yes . 18_545
O(6) P(1) O(6) 108.8(5) yes 2_655 3_665
O(6) P(1) O(6) 71.1(5) yes 2_655 16_655
O(6) P(1) O(6) 179.9(4) yes 2_655 17_555
O(6) P(1) O(6) 71.1(5) yes 2_655 18_545
O(6) P(1) O(6) 71.1(5) yes 3_665 16_655
O(6) P(1) O(6) 71.1(5) yes 3_665 17_555
O(6) P(1) O(6) 179.9(5) yes 3_665 18_545
O(6) P(1) O(6) 108.9(5) yes 16_655 17_555
O(6) P(1) O(6) 108.8(5) yes 16_655 18_545
O(6) P(1) O(6) 108.9(5) yes 17_555 18_545
Mo(1) O(1) Mo(2) 139.4(5) yes . .
Mo(1) O(2) Mo(2) 139.9(5) yes . 17_555
Mo(1) O(3) Mo(1) 91.5(5) yes . 2_655
Mo(1) O(3) Mo(1) 91.5(5) yes . 3_665
Mo(1) O(3) P(1) 124.2(3) yes . .
Mo(1) O(3) O(6) 131.3(3) yes . .
Mo(1) O(3) O(6) 131.0(3) yes . 2_655
Mo(1) O(3) O(6) 68.4(4) yes . 3_665
Mo(1) O(3) Mo(1) 91.5(5) yes 2_655 3_665
Mo(1) O(3) P(1) 124.2(3) yes 2_655 .
Mo(1) O(3) O(6) 68.4(4) yes 2_655 .
Mo(1) O(3) O(6) 131.3(3) yes 2_655 2_655
Mo(1) O(3) O(6) 131.1(3) yes 2_655 3_665
Mo(1) O(3) P(1) 124.2(3) yes 3_665 .
Mo(1) O(3) O(6) 131.1(3) yes 3_665 .
Mo(1) O(3) O(6) 68.4(4) yes 3_665 2_655
Mo(1) O(3) O(6) 131.3(3) yes 3_665 3_665
P(1) O(3) O(6) 55.7(6) yes . .
P(1) O(3) O(6) 55.8(6) yes . 2_655
P(1) O(3) O(6) 55.8(6) yes . 3_665
O(6) O(3) O(6) 91.5(8) yes . 2_655
O(6) O(3) O(6) 91.5(8) yes . 3_665
O(6) O(3) O(6) 91.5(8) yes 2_655 3_665
Mo(1) O(6) Mo(2) 92.8(3) yes 2_655 2_655
Mo(1) O(6) Mo(2) 92.5(4) yes 2_655 18_545
Mo(1) O(6) P(1) 124.2(6) yes 2_655 .
Mo(1) O(6) O(3) 70.0(6) yes 2_655 .
Mo(1) O(6) O(6) 132.0(5) yes 2_655 17_555
Mo(1) O(6) O(6) 132.2(6) yes 2_655 18_545
Mo(2) O(6) Mo(2) 92.1(4) yes 2_655 18_545
Mo(2) O(6) P(1) 123.1(5) yes 2_655 .
Mo(2) O(6) O(3) 131.8(5) yes 2_655 .
Mo(2) O(6) O(6) 130.0(6) yes 2_655 17_555
Mo(2) O(6) O(6) 68.6(5) yes 2_655 18_545
Mo(2) O(6) P(1) 123.2(5) yes 18_545 .
Mo(2) O(6) O(3) 131.8(4) yes 18_545 .
Mo(2) O(6) O(6) 68.7(5) yes 18_545 17_555
Mo(2) O(6) O(6) 130.1(6) yes 18_545 18_545
P(1) O(6) O(3) 54.3(6) yes . .
P(1) O(6) O(6) 54.4(4) yes . 17_555
P(1) O(6) O(6) 54.5(6) yes . 18_545
O(3) O(6) O(6) 89.9(6) yes . 17_555
O(3) O(6) O(6) 89.9(7) yes . 18_545
O(6) O(6) O(6) 88.8(7) yes 17_555 18_545
Mo(1) O(7) Mo(1) 140.3(4) yes . 2_655
Mo(2) O(11) Mo(2) 139.6(5) yes . 18_545
N(1) C(1) C(3) 118.9(8) yes . .
N(1) C(1) C(4) 119.5(9) yes . .
C(3) C(1) C(4) 121.5(10) yes . .
N(2) C(2) C(5) 177.9(15) yes . .
C(1) C(3) C(4) 120.5(8) yes . 10_656
C(1) C(4) C(3) 118.0(10) yes . 10_656
C(1) C(3) H(1) 119.716 no . .
C(4) C(3) H(1) 119.779 no 10_656 .
C(1) C(4) H(2) 120.260 no . .
C(3) C(4) H(2) 121.775 no 10_656 .
C(2) C(5) H(6) 107.738 no . .
C(2) C(5) H(7) 110.322 no . .
C(2) C(5) H(8) 110.340 no . .
H(6) C(5) H(7) 109.471 no . .
H(6) C(5) H(8) 109.468 no . .
H(7) C(5) H(8) 109.474 no . .

loop_
_geom_bond_atom_site_label_1
_geom_bond_atom_site_label_2
_geom_bond_distance
_geom_bond_publ_flag
_geom_bond_site_symmetry_2
Mo(1) O(1) 1.904(8) yes .
Mo(1) O(2) 1.904(9) yes .
Mo(1) O(3) 2.490(9) yes .
Mo(1) O(5) 1.664(6) yes .
Mo(1) O(6) 2.465(9) yes 3_665
Mo(1) O(7) 1.912(7) yes .
Mo(1) O(7) 1.879(6) yes 3_665
Mo(2) O(1) 1.910(7) yes .
Mo(2) O(2) 1.896(7) yes 18_545
Mo(2) O(4) 1.655(5) yes .
Mo(2) O(6) 2.478(8) yes 3_665
Mo(2) O(6) 2.476(12) yes 17_555
Mo(2) O(11) 1.911(8) yes .
Mo(2) O(11) 1.890(6) yes 17_555
P(1) O(3) 1.520(16) yes .
P(1) O(3) 1.520(16) yes 16_655
P(1) O(6) 1.547(12) yes .
P(1) O(6) 1.549(12) yes 2_655
P(1) O(6) 1.549(12) yes 3_665
P(1) O(6) 1.550(12) yes 16_655
P(1) O(6) 1.548(12) yes 17_555
P(1) O(6) 1.548(12) yes 18_545
O(3) O(6) 1.759(14) yes .
O(3) O(6) 1.759(14) yes 2_655
O(3) O(6) 1.759(14) yes 3_665
O(6) O(6) 1.801(13) yes 17_555
O(6) O(6) 1.801(13) yes 18_545
N(1) C(1) 1.505(14) yes .
N(2) C(2) 1.191(18) yes .
C(1) C(3) 1.366(15) yes .
C(1) C(4) 1.350(12) yes .
C(2) C(5) 1.41(2) yes .
C(3) C(4) 1.374(16) yes 10_656
C(3) H(1) 0.950 no .
C(4) H(2) 0.950 no .
C(5) H(6) 0.950 no .
C(5) H(7) 0.950 no .
C(5) H(8) 0.950 no .

loop_
_geom_contact_atom_site_label_1
_geom_contact_atom_site_label_2
_geom_contact_distance
_geom_contact_publ_flag
_geom_contact_site_symmetry_2
Mo(2) O(2) 3.598(10) no .
O(3) O(7) 2.367(15) no 2_655
C(1) C(1) 2.700(15) no 10_656
C(3) C(3) 2.709(12) no 10_656
C(4) C(4) 2.769(15) no 10_656
O(1) N(1) 2.961(12) no 8_544
O(1) C(1) 3.298(14) no 8_544
O(1) C(5) 3.373(15) no 10_555
O(2) N(1) 3.067(13) no 7_454
O(4) N(2) 3.368(14) no 18_545
O(4) C(2) 3.005(17) no 18_545
O(4) C(3) 3.219(12) no 8_544
O(4) C(5) 3.156(18) no 18_545
O(5) O(5) 3.469(11) no 17_554
O(5) O(5) 3.469(11) no 18_544
O(5) O(7) 3.006(10) no 17_554
O(5) N(1) 2.944(10) no 12_445
O(5) C(4) 3.482(13) no 12_445
O(5) C(5) 3.538(14) no 10_555
O(7) O(5) 3.006(10) no 18_544
O(7) N(1) 2.915(12) no 8_544
O(11) N(1) 3.119(11) no 8_544
N(1) O(1) 2.961(12) no 15_655
N(1) O(2) 3.067(13) no 13_545
N(1) O(5) 2.944(10) no 11_555
N(1) O(7) 2.915(12) no 15_655
N(1) O(11) 3.119(11) no 15_655
N(1) N(2) 2.825(12) no 13_545
N(2) O(4) 3.368(14) no 17_555
N(2) N(1) 2.825(12) no 7_454
N(2) C(1) 3.425(12) no 7_454
N(2) C(3) 3.433(15) no 3_664
N(2) C(3) 3.483(14) no 7_454
C(1) O(1) 3.298(14) no 15_655
C(1) N(2) 3.425(12) no 13_545
C(2) O(4) 3.005(17) no 17_555
C(3) O(4) 3.219(12) no 15_655
C(3) N(2) 3.433(15) no 2_656
C(3) N(2) 3.483(14) no 13_545
C(4) O(5) 3.482(13) no 11_555
C(5) O(1) 3.373(15) no 10_555
C(5) O(4) 3.156(18) no 17_555
C(5) O(5) 3.538(14) no 10_555
N(1) H(1) 2.6117 no .
N(1) H(2) 2.6165 no .
N(2) H(6) 3.0414 no .
N(2) H(7) 3.0705 no .
N(2) H(8) 3.0544 no .
C(1) H(1) 3.1956 no 10_656
C(1) H(2) 3.2445 no 10_656
C(3) H(2) 3.2256 no .
C(4) H(1) 3.2200 no .
H(1) H(2) 2.3458 no 10_656
Mo(1) H(7) 3.4675 no 10_555
Mo(2) H(7) 3.2188 no 10_555
O(1) H(6) 3.5214 no 10_555
O(1) H(7) 2.4920 no 10_555
O(2) H(6) 3.1438 no 10_555
O(2) H(7) 3.2647 no 10_555
O(4) H(1) 3.0625 no 8_544
O(4) H(6) 2.7878 no 18_545
O(4) H(7) 2.8667 no 10_555
O(4) H(8) 3.1557 no 18_545
O(5) H(2) 3.4308 no 8_544
O(5) H(2) 2.7334 no 12_445
O(5) H(6) 3.1166 no 10_555
O(5) H(7) 3.2300 no 10_555
O(11) H(1) 3.0484 no 8_544
O(11) H(7) 3.0772 no 9_555
N(2) H(1) 2.6556 no 3_664
N(2) H(1) 3.0875 no 7_454
N(2) H(2) 3.2180 no 12_445
N(2) H(8) 2.9015 no 15_554
C(2) H(1) 3.2073 no 3_664
C(2) H(1) 3.4434 no 7_454
C(2) H(8) 3.1480 no 15_554
C(3) H(8) 3.3878 no 9_555
C(4) H(6) 3.3759 no 2_655
H(1) O(4) 3.0625 no 15_655
H(1) O(11) 3.0484 no 15_655
H(1) N(2) 2.6556 no 2_656
H(1) N(2) 3.0875 no 13_545
H(1) C(2) 3.2073 no 2_656
H(1) C(2) 3.4434 no 13_545
H(1) H(8) 3.4227 no 9_555
H(2) O(5) 2.7334 no 11_555
H(2) O(5) 3.4308 no 15_655
H(2) N(2) 3.2180 no 11_555
H(2) H(6) 2.8740 no 2_655
H(6) O(1) 3.5214 no 10_555
H(6) O(2) 3.1438 no 10_555
H(6) O(4) 2.7878 no 17_555
H(6) O(5) 3.1166 no 10_555
H(6) C(4) 3.3759 no 3_665
H(6) H(2) 2.8740 no 3_665
H(7) Mo(1) 3.4675 no 10_555
H(7) Mo(2) 3.2188 no 10_555
H(7) O(1) 2.4920 no 10_555
H(7) O(2) 3.2647 no 10_555
H(7) O(4) 2.8667 no 10_555
H(7) O(5) 3.2300 no 10_555
H(7) O(11) 3.0772 no 14_544
H(8) O(4) 3.1557 no 17_555
H(8) N(2) 2.9015 no 8_555
H(8) C(2) 3.1480 no 8_555
H(8) C(3) 3.3878 no 14_544
H(8) H(1) 3.4227 no 14_544

loop_
_geom_torsion_atom_site_label_1
_geom_torsion_atom_site_label_2
_geom_torsion_atom_site_label_3
_geom_torsion_atom_site_label_4
_geom_torsion
_geom_torsion_publ_flag
_geom_torsion_site_symmetry_1
_geom_torsion_site_symmetry_3
_geom_torsion_site_symmetry_4
O(1) Mo(1) O(2) Mo(2) 53.8(6) no . . 17_555
O(2) Mo(1) O(1) Mo(2) -51.1(8) no . . .
O(1) Mo(1) O(3) Mo(1) 89.6(4) no . . 2_655
O(1) Mo(1) O(3) Mo(1) -178.9(4) no . . 3_665
O(1) Mo(1) O(3) P(1) -44.6(3) no . . .
O(1) Mo(1) O(3) O(6) 27.4(9) no . . .
O(1) Mo(1) O(3) O(6) -116.6(9) no . . 2_655
O(1) Mo(1) O(3) O(6) -44.5(3) no . . 3_665
O(3) Mo(1) O(1) Mo(2) 41.8(8) no . . .
O(5) Mo(1) O(1) Mo(2) -152.6(7) no . . .
O(1) Mo(1) O(6) Mo(2) -5.2(4) no . 3_665 .
O(1) Mo(1) O(6) Mo(2) -97.5(5) no . 3_665 17_555
O(1) Mo(1) O(6) P(1) 128.6(7) no . 3_665 .
O(1) Mo(1) O(6) O(3) 128.6(5) no . 3_665 .
O(1) Mo(1) O(6) O(6) -160.8(10) no . 3_665 16_655
O(1) Mo(1) O(6) O(6) 58.1(7) no . 3_665 17_555
O(6) Mo(1) O(1) Mo(2) 10.5(7) no 3_665 . .
O(1) Mo(1) O(7) Mo(1) -105.4(7) no . . 2_655
O(7) Mo(1) O(1) Mo(2) 105.0(8) no . . .
O(1) Mo(1) O(7) Mo(1) 26.4(13) no . 3_665 3_665
O(7) Mo(1) O(1) Mo(2) 27.8(14) no 3_665 . .
O(2) Mo(1) O(3) Mo(1) 177.4(4) no . . 2_655
O(2) Mo(1) O(3) Mo(1) -91.0(4) no . . 3_665
O(2) Mo(1) O(3) P(1) 43.2(3) no . . .
O(2) Mo(1) O(3) O(6) 115.2(8) no . . .
O(2) Mo(1) O(3) O(6) -28.8(9) no . . 2_655
O(2) Mo(1) O(3) O(6) 43.3(3) no . . 3_665
O(3) Mo(1) O(2) Mo(2) -38.3(6) no . . 17_555
O(5) Mo(1) O(2) Mo(2) 154.6(6) no . . 17_555
O(2) Mo(1) O(6) Mo(2) 96.1(4) no . 3_665 .
O(2) Mo(1) O(6) Mo(2) 3.8(3) no . 3_665 17_555
O(2) Mo(1) O(6) P(1) -130.1(6) no . 3_665 .
O(2) Mo(1) O(6) O(3) -130.1(4) no . 3_665 .
O(2) Mo(1) O(6) O(6) -59.5(8) no . 3_665 16_655
O(2) Mo(1) O(6) O(6) 159.4(8) no . 3_665 17_555
O(6) Mo(1) O(2) Mo(2) -7.7(5) no 3_665 . 17_555
O(2) Mo(1) O(7) Mo(1) -29.8(12) no . . 2_655
O(7) Mo(1) O(2) Mo(2) -21.4(12) no . . 17_555
O(2) Mo(1) O(7) Mo(1) 105.4(7) no . 3_665 3_665
O(7) Mo(1) O(2) Mo(2) -101.9(6) no 3_665 . 17_555
O(3) Mo(1) O(6) Mo(2) -133.8(5) no . 3_665 .
O(3) Mo(1) O(6) Mo(2) 133.9(4) no . 3_665 17_555
O(3) Mo(1) O(6) P(1) 0.1(3) no . 3_665 .
O(3) Mo(1) O(6) O(3) 0.0 no . 3_665 .
O(3) Mo(1) O(6) O(6) 70.6(7) no . 3_665 16_655
O(3) Mo(1) O(6) O(6) -70.5(7) no . 3_665 17_555
O(6) Mo(1) O(3) Mo(1) 134.1(4) no 3_665 . 2_655
O(6) Mo(1) O(3) Mo(1) -134.4(4) no 3_665 . 3_665
O(6) Mo(1) O(3) P(1) -0.1(3) no 3_665 . .
O(6) Mo(1) O(3) O(6) 71.9(9) no 3_665 . .
O(6) Mo(1) O(3) O(6) -72.1(9) no 3_665 . 2_655
O(6) Mo(1) O(3) O(6) 0.0(3) no 3_665 . 3_665
O(3) Mo(1) O(7) Mo(1) -10.9(6) no . . 2_655
O(7) Mo(1) O(3) Mo(1) 5.2(3) no . . 2_655
O(7) Mo(1) O(3) Mo(1) 96.8(4) no . . 3_665
O(7) Mo(1) O(3) P(1) -129.0(3) no . . .
O(7) Mo(1) O(3) O(6) -56.9(7) no . . .
O(7) Mo(1) O(3) O(6) 159.0(10) no . . 2_655
O(7) Mo(1) O(3) O(6) -128.9(3) no . . 3_665
O(3) Mo(1) O(7) Mo(1) 10.9(6) no . 3_665 3_665
O(7) Mo(1) O(3) Mo(1) -96.8(5) no 3_665 . 2_655
O(7) Mo(1) O(3) Mo(1) -5.3(3) no 3_665 . 3_665
O(7) Mo(1) O(3) P(1) 129.0(3) no 3_665 . .
O(7) Mo(1) O(3) O(6) -159.0(10) no 3_665 . .
O(7) Mo(1) O(3) O(6) 57.0(7) no 3_665 . 2_655
O(7) Mo(1) O(3) O(6) 129.0(3) no 3_665 . 3_665
O(5) Mo(1) O(6) Mo(2) 44.1(11) no . 3_665 .
O(5) Mo(1) O(6) Mo(2) -48.1(10) no . 3_665 17_555
O(5) Mo(1) O(6) P(1) 178.0(8) no . 3_665 .
O(5) Mo(1) O(6) O(3) 177.9(9) no . 3_665 .
O(5) Mo(1) O(6) O(6) -111.4(10) no . 3_665 16_655
O(5) Mo(1) O(6) O(6) 107.5(12) no . 3_665 17_555
O(5) Mo(1) O(7) Mo(1) 154.2(7) no . . 2_655
O(5) Mo(1) O(7) Mo(1) -153.2(7) no . 3_665 3_665
O(6) Mo(1) O(7) Mo(1) -42.1(7) no 3_665 . 2_655
O(7) Mo(1) O(6) Mo(2) -89.6(4) no . 3_665 .
O(7) Mo(1) O(6) Mo(2) 178.1(3) no . 3_665 17_555
O(7) Mo(1) O(6) P(1) 44.2(5) no . 3_665 .
O(7) Mo(1) O(6) O(3) 44.2(3) no . 3_665 .
O(7) Mo(1) O(6) O(6) 114.8(8) no . 3_665 16_655
O(7) Mo(1) O(6) O(6) -26.3(7) no . 3_665 17_555
O(6) Mo(1) O(7) Mo(1) 42.0(7) no 3_665 3_665 3_665
O(7) Mo(1) O(6) Mo(2) -178.1(4) no 3_665 3_665 .
O(7) Mo(1) O(6) Mo(2) 89.7(3) no 3_665 3_665 17_555
O(7) Mo(1) O(6) P(1) -44.2(6) no 3_665 3_665 .
O(7) Mo(1) O(6) O(3) -44.2(3) no 3_665 3_665 .
O(7) Mo(1) O(6) O(6) 26.4(8) no 3_665 3_665 16_655
O(7) Mo(1) O(6) O(6) -114.7(7) no 3_665 3_665 17_555
O(7) Mo(1) O(7) Mo(1) -50.2(7) no . 3_665 3_665
O(7) Mo(1) O(7) Mo(1) 50.5(7) no 3_665 . 2_655
O(1) Mo(2) O(2) Mo(1) -21.5(14) no . 18_545 18_545
O(2) Mo(2) O(1) Mo(1) -29.7(15) no 18_545 . .
O(4) Mo(2) O(1) Mo(1) 153.6(7) no . . .
O(1) Mo(2) O(6) Mo(1) 5.2(4) no . 3_665 .
O(1) Mo(2) O(6) Mo(2) 97.8(5) no . 3_665 17_555
O(1) Mo(2) O(6) P(1) -129.5(8) no . 3_665 .
O(1) Mo(2) O(6) O(3) -60.1(7) no . 3_665 .
O(1) Mo(2) O(6) O(6) 161.6(9) no . 3_665 16_655
O(1) Mo(2) O(6) O(6) -129.5(5) no . 3_665 17_555
O(6) Mo(2) O(1) Mo(1) -10.4(7) no 3_665 . .
O(1) Mo(2) O(6) Mo(1) 178.2(4) no . 17_555 18_545
O(1) Mo(2) O(6) Mo(2) -88.9(4) no . 17_555 18_545
O(1) Mo(2) O(6) P(1) 43.6(6) no . 17_555 .
O(1) Mo(2) O(6) O(3) 113.1(7) no . 17_555 16_655
O(1) Mo(2) O(6) O(6) 43.7(4) no . 17_555 3_665
O(1) Mo(2) O(6) O(6) -25.3(7) no . 17_555 .
O(6) Mo(2) O(1) Mo(1) -42.0(8) no 17_555 . .
O(1) Mo(2) O(11) Mo(2) 102.9(7) no . . 18_545
O(11) Mo(2) O(1) Mo(1) -105.5(8) no . . .
O(1) Mo(2) O(11) Mo(2) -53.1(7) no . 17_555 17_555
O(11) Mo(2) O(1) Mo(1) 51.2(8) no 17_555 . .
O(4) Mo(2) O(2) Mo(1) 155.2(6) no . 18_545 18_545
O(2) Mo(2) O(6) Mo(1) 177.5(4) no 18_545 3_665 .
O(2) Mo(2) O(6) Mo(2) -89.9(4) no 18_545 3_665 17_555
O(2) Mo(2) O(6) P(1) 42.8(7) no 18_545 3_665 .
O(2) Mo(2) O(6) O(3) 112.1(7) no 18_545 3_665 .
O(2) Mo(2) O(6) O(6) -26.2(8) no 18_545 3_665 16_655
O(2) Mo(2) O(6) O(6) 42.8(4) no 18_545 3_665 17_555
O(6) Mo(2) O(2) Mo(1) -38.7(7) no 3_665 18_545 18_545
O(2) Mo(2) O(6) Mo(1) 3.8(3) no 18_545 17_555 18_545
O(2) Mo(2) O(6) Mo(2) 96.7(4) no 18_545 17_555 18_545
O(2) Mo(2) O(6) P(1) -130.8(6) no 18_545 17_555 .
O(2) Mo(2) O(6) O(3) -61.3(6) no 18_545 17_555 16_655
O(2) Mo(2) O(6) O(6) -130.7(4) no 18_545 17_555 3_665
O(2) Mo(2) O(6) O(6) 160.2(7) no 18_545 17_555 .
O(6) Mo(2) O(2) Mo(1) -7.7(5) no 17_555 18_545 18_545
O(2) Mo(2) O(11) Mo(2) -53.8(7) no 18_545 . 18_545
O(11) Mo(2) O(2) Mo(1) 54.3(6) no . 18_545 18_545
O(2) Mo(2) O(11) Mo(2) 103.1(7) no 18_545 17_555 17_555
O(11) Mo(2) O(2) Mo(1) -102.4(7) no 17_555 18_545 18_545
O(4) Mo(2) O(6) Mo(1) -43.1(11) no . 3_665 .
O(4) Mo(2) O(6) Mo(2) 49.5(10) no . 3_665 17_555
O(4) Mo(2) O(6) P(1) -177.8(7) no . 3_665 .
O(4) Mo(2) O(6) O(3) -108.5(11) no . 3_665 .
O(4) Mo(2) O(6) O(6) 113.2(9) no . 3_665 16_655
O(4) Mo(2) O(6) O(6) -177.8(8) no . 3_665 17_555
O(4) Mo(2) O(6) Mo(1) -47.6(9) no . 17_555 18_545
O(4) Mo(2) O(6) Mo(2) 45.3(9) no . 17_555 18_545
O(4) Mo(2) O(6) P(1) 177.9(6) no . 17_555 .
O(4) Mo(2) O(6) O(3) -112.7(9) no . 17_555 16_655
O(4) Mo(2) O(6) O(6) 177.9(7) no . 17_555 3_665
O(4) Mo(2) O(6) O(6) 108.9(9) no . 17_555 .
O(4) Mo(2) O(11) Mo(2) -155.6(6) no . . 18_545
O(4) Mo(2) O(11) Mo(2) -154.8(6) no . 17_555 17_555
O(6) Mo(2) O(6) Mo(1) 134.6(5) no 3_665 17_555 18_545
O(6) Mo(2) O(6) Mo(2) -132.6(5) no 3_665 17_555 18_545
O(6) Mo(2) O(6) P(1) -0.0(5) no 3_665 17_555 .
O(6) Mo(2) O(6) O(3) 69.4(7) no 3_665 17_555 16_655
O(6) Mo(2) O(6) O(6) 0.0(4) no 3_665 17_555 3_665
O(6) Mo(2) O(6) O(6) -69.0(6) no 3_665 17_555 .
O(6) Mo(2) O(6) Mo(1) 134.7(6) no 17_555 3_665 .
O(6) Mo(2) O(6) Mo(2) -132.7(5) no 17_555 3_665 17_555
O(6) Mo(2) O(6) P(1) 0.0(5) no 17_555 3_665 .
O(6) Mo(2) O(6) O(3) 69.3(8) no 17_555 3_665 .
O(6) Mo(2) O(6) O(6) -69.0(7) no 17_555 3_665 16_655
O(6) Mo(2) O(6) O(6) 0.0(3) no 17_555 3_665 17_555
O(6) Mo(2) O(11) Mo(2) 39.9(7) no 3_665 . 18_545
O(11) Mo(2) O(6) Mo(1) 90.1(4) no . 3_665 .
O(11) Mo(2) O(6) Mo(2) -177.2(3) no . 3_665 17_555
O(11) Mo(2) O(6) P(1) -44.5(6) no . 3_665 .
O(11) Mo(2) O(6) O(3) 24.8(7) no . 3_665 .
O(11) Mo(2) O(6) O(6) -113.5(8) no . 3_665 16_655
O(11) Mo(2) O(6) O(6) -44.6(4) no . 3_665 17_555
O(6) Mo(2) O(11) Mo(2) 7.9(6) no 3_665 17_555 17_555
O(11) Mo(2) O(6) Mo(1) -96.6(4) no 17_555 3_665 .
O(11) Mo(2) O(6) Mo(2) -3.9(3) no 17_555 3_665 17_555
O(11) Mo(2) O(6) P(1) 128.8(7) no 17_555 3_665 .
O(11) Mo(2) O(6) O(3) -161.9(8) no 17_555 3_665 .
O(11) Mo(2) O(6) O(6) 59.8(7) no 17_555 3_665 16_655
O(11) Mo(2) O(6) O(6) 128.7(4) no 17_555 3_665 17_555
O(6) Mo(2) O(11) Mo(2) 7.9(6) no 17_555 . 18_545
O(11) Mo(2) O(6) Mo(1) -96.8(4) no . 17_555 18_545
O(11) Mo(2) O(6) Mo(2) -3.9(3) no . 17_555 18_545
O(11) Mo(2) O(6) P(1) 128.6(7) no . 17_555 .
O(11) Mo(2) O(6) O(3) -161.9(8) no . 17_555 16_655
O(11) Mo(2) O(6) O(6) 128.7(4) no . 17_555 3_665
O(11) Mo(2) O(6) O(6) 59.6(6) no . 17_555 .
O(6) Mo(2) O(11) Mo(2) 39.9(7) no 17_555 17_555 17_555
O(11) Mo(2) O(6) Mo(1) 90.0(3) no 17_555 17_555 18_545
O(11) Mo(2) O(6) Mo(2) -177.2(3) no 17_555 17_555 18_545
O(11) Mo(2) O(6) P(1) -44.6(6) no 17_555 17_555 .
O(11) Mo(2) O(6) O(3) 24.8(7) no 17_555 17_555 16_655
O(11) Mo(2) O(6) O(6) -44.6(3) no 17_555 17_555 3_665
O(11) Mo(2) O(6) O(6) -113.6(6) no 17_555 17_555 .
O(11) Mo(2) O(11) Mo(2) 24.7(12) no . 17_555 17_555
O(11) Mo(2) O(11) Mo(2) 24.8(12) no 17_555 . 18_545
O(3) P(1) O(6) Mo(1) -0.2(3) no . . 2_655
O(3) P(1) O(6) Mo(2) 120.7(6) no . . 2_655
O(3) P(1) O(6) Mo(2) -120.7(5) no . . 18_545
O(3) P(1) O(6) O(3) -0.0 no . . .
O(3) P(1) O(6) O(6) -120.72(18) no . . 17_555
O(3) P(1) O(6) O(6) 120.7(2) no . . 18_545
O(6) P(1) O(3) Mo(1) 120.1(3) no . . .
O(6) P(1) O(3) Mo(1) 0.2(3) no . . 2_655
O(6) P(1) O(3) Mo(1) -119.8(3) no . . 3_665
O(6) P(1) O(3) O(6) -0.0(3) no . . .
O(6) P(1) O(3) O(6) -120.0(3) no . . 2_655
O(6) P(1) O(3) O(6) 120.0(3) no . . 3_665
O(3) P(1) O(6) Mo(1) -0.2(3) no . 2_655 3_665
O(3) P(1) O(6) Mo(2) 120.7(6) no . 2_655 3_665
O(3) P(1) O(6) Mo(2) -120.7(5) no . 2_655 16_655
O(3) P(1) O(6) O(3) 0.0 no . 2_655 .
O(3) P(1) O(6) O(6) -120.75(18) no . 2_655 18_545
O(3) P(1) O(6) O(6) 120.7(2) no . 2_655 16_655
O(6) P(1) O(3) Mo(1) -119.9(3) no 2_655 . .
O(6) P(1) O(3) Mo(1) 120.2(3) no 2_655 . 2_655
O(6) P(1) O(3) Mo(1) 0.2(3) no 2_655 . 3_665
O(6) P(1) O(3) O(6) 120.0(3) no 2_655 . .
O(6) P(1) O(3) O(6) 0.0(3) no 2_655 . 2_655
O(6) P(1) O(3) O(6) -119.9(3) no 2_655 . 3_665
O(3) P(1) O(6) Mo(1) -0.1(3) no . 3_665 .
O(3) P(1) O(6) Mo(2) 120.7(6) no . 3_665 .
O(3) P(1) O(6) Mo(2) -120.7(5) no . 3_665 17_555
O(3) P(1) O(6) O(3) 0.0 no . 3_665 .
O(3) P(1) O(6) O(6) -120.67(18) no . 3_665 16_655
O(3) P(1) O(6) O(6) 120.8(2) no . 3_665 17_555
O(6) P(1) O(3) Mo(1) 0.1(3) no 3_665 . .
O(6) P(1) O(3) Mo(1) -119.9(3) no 3_665 . 2_655
O(6) P(1) O(3) Mo(1) 120.1(3) no 3_665 . 3_665
O(6) P(1) O(3) O(6) -120.0(3) no 3_665 . .
O(6) P(1) O(3) O(6) 119.9(3) no 3_665 . 2_655
O(6) P(1) O(3) O(6) -0.0(3) no 3_665 . 3_665
O(3) P(1) O(6) Mo(1) -179.9(3) no . 16_655 17_555
O(3) P(1) O(6) Mo(2) 59.3(6) no . 16_655 17_555
O(3) P(1) O(6) Mo(2) -59.3(5) no . 16_655 3_665
O(3) P(1) O(6) O(3) -180.0 no . 16_655 16_655
O(3) P(1) O(6) O(6) -59.28(18) no . 16_655 2_655
O(3) P(1) O(6) O(6) 59.3(2) no . 16_655 3_665
O(6) P(1) O(3) Mo(1) -59.9(3) no 16_655 . .
O(6) P(1) O(3) Mo(1) -179.9(3) no 16_655 . 2_655
O(6) P(1) O(3) Mo(1) 60.1(3) no 16_655 . 3_665
O(6) P(1) O(3) O(6) 180.0(3) no 16_655 . .
O(6) P(1) O(3) O(6) 60.0(3) no 16_655 . 2_655
O(6) P(1) O(3) O(6) -60.0(3) no 16_655 . 3_665
O(3) P(1) O(6) Mo(1) -179.8(3) no . 17_555 18_545
O(3) P(1) O(6) Mo(2) 59.3(6) no . 17_555 18_545
O(3) P(1) O(6) Mo(2) -59.3(5) no . 17_555 .
O(3) P(1) O(6) O(3) -179.9 no . 17_555 16_655
O(3) P(1) O(6) O(6) -59.28(18) no . 17_555 3_665
O(3) P(1) O(6) O(6) 59.3(2) no . 17_555 .
O(6) P(1) O(3) Mo(1) 60.1(3) no 17_555 . .
O(6) P(1) O(3) Mo(1) -59.9(3) no 17_555 . 2_655
O(6) P(1) O(3) Mo(1) -179.9(3) no 17_555 . 3_665
O(6) P(1) O(3) O(6) -60.1(3) no 17_555 . .
O(6) P(1) O(3) O(6) 179.9(3) no 17_555 . 2_655
O(6) P(1) O(3) O(6) 60.0(3) no 17_555 . 3_665
O(3) P(1) O(6) Mo(1) -179.9(3) no . 18_545 16_655
O(3) P(1) O(6) Mo(2) 59.2(6) no . 18_545 16_655
O(3) P(1) O(6) Mo(2) -59.4(5) no . 18_545 2_655
O(3) P(1) O(6) O(3) 179.9 no . 18_545 16_655
O(3) P(1) O(6) O(6) -59.35(18) no . 18_545 .
O(3) P(1) O(6) O(6) 59.3(2) no . 18_545 2_655
O(6) P(1) O(3) Mo(1) -179.8(3) no 18_545 . .
O(6) P(1) O(3) Mo(1) 60.2(3) no 18_545 . 2_655
O(6) P(1) O(3) Mo(1) -59.8(3) no 18_545 . 3_665
O(6) P(1) O(3) O(6) 60.1(3) no 18_545 . .
O(6) P(1) O(3) O(6) -60.0(3) no 18_545 . 2_655
O(6) P(1) O(3) O(6) -179.9(3) no 18_545 . 3_665
O(3) P(1) O(6) Mo(1) 179.9(3) no 16_655 . 2_655
O(3) P(1) O(6) Mo(2) -59.2(6) no 16_655 . 2_655
O(3) P(1) O(6) Mo(2) 59.3(5) no 16_655 . 18_545
O(3) P(1) O(6) O(3) -180.0 no 16_655 . .
O(3) P(1) O(6) O(6) 59.32(18) no 16_655 . 17_555
O(3) P(1) O(6) O(6) -59.3(2) no 16_655 . 18_545
O(6) P(1) O(3) Mo(1) 59.8(3) no . 16_655 16_655
O(6) P(1) O(3) Mo(1) 179.9(3) no . 16_655 17_555
O(6) P(1) O(3) Mo(1) -60.1(3) no . 16_655 18_545
O(6) P(1) O(3) O(6) 180.0(3) no . 16_655 16_655
O(6) P(1) O(3) O(6) -60.0(3) no . 16_655 17_555
O(6) P(1) O(3) O(6) 60.0(3) no . 16_655 18_545
O(3) P(1) O(6) Mo(1) 179.9(3) no 16_655 2_655 3_665
O(3) P(1) O(6) Mo(2) -59.2(6) no 16_655 2_655 3_665
O(3) P(1) O(6) Mo(2) 59.4(5) no 16_655 2_655 16_655
O(3) P(1) O(6) O(3) -179.9 no 16_655 2_655 .
O(3) P(1) O(6) O(6) 59.32(18) no 16_655 2_655 18_545
O(3) P(1) O(6) O(6) -59.2(2) no 16_655 2_655 16_655
O(6) P(1) O(3) Mo(1) -60.2(3) no 2_655 16_655 16_655
O(6) P(1) O(3) Mo(1) 59.8(3) no 2_655 16_655 17_555
O(6) P(1) O(3) Mo(1) 179.8(3) no 2_655 16_655 18_545
O(6) P(1) O(3) O(6) 59.9(3) no 2_655 16_655 16_655
O(6) P(1) O(3) O(6) 179.9(3) no 2_655 16_655 17_555
O(6) P(1) O(3) O(6) -60.0(3) no 2_655 16_655 18_545
O(3) P(1) O(6) Mo(1) 179.8(3) no 16_655 3_665 .
O(3) P(1) O(6) Mo(2) -59.4(6) no 16_655 3_665 .
O(3) P(1) O(6) Mo(2) 59.2(5) no 16_655 3_665 17_555
O(3) P(1) O(6) O(3) 179.9 no 16_655 3_665 .
O(3) P(1) O(6) O(6) 59.23(18) no 16_655 3_665 16_655
O(3) P(1) O(6) O(6) -59.3(2) no 16_655 3_665 17_555
O(6) P(1) O(3) Mo(1) 179.9(3) no 3_665 16_655 16_655
O(6) P(1) O(3) Mo(1) -60.1(3) no 3_665 16_655 17_555
O(6) P(1) O(3) Mo(1) 60.0(3) no 3_665 16_655 18_545
O(6) P(1) O(3) O(6) -59.9(3) no 3_665 16_655 16_655
O(6) P(1) O(3) O(6) 60.1(3) no 3_665 16_655 17_555
O(6) P(1) O(3) O(6) -179.9(3) no 3_665 16_655 18_545
O(3) P(1) O(6) Mo(1) 0.1(3) no 16_655 16_655 17_555
O(3) P(1) O(6) Mo(2) -120.7(6) no 16_655 16_655 17_555
O(3) P(1) O(6) Mo(2) 120.7(5) no 16_655 16_655 3_665
O(3) P(1) O(6) O(3) 0.0 no 16_655 16_655 16_655
O(3) P(1) O(6) O(6) 120.69(18) no 16_655 16_655 2_655
O(3) P(1) O(6) O(6) -120.7(2) no 16_655 16_655 3_665
O(6) P(1) O(3) Mo(1) -120.2(3) no 16_655 16_655 16_655
O(6) P(1) O(3) Mo(1) -0.1(3) no 16_655 16_655 17_555
O(6) P(1) O(3) Mo(1) 119.9(3) no 16_655 16_655 18_545
O(6) P(1) O(3) O(6) 0.0(3) no 16_655 16_655 16_655
O(6) P(1) O(3) O(6) 120.0(3) no 16_655 16_655 17_555
O(6) P(1) O(3) O(6) -120.0(3) no 16_655 16_655 18_545
O(3) P(1) O(6) Mo(1) 0.1(3) no 16_655 17_555 18_545
O(3) P(1) O(6) Mo(2) -120.8(6) no 16_655 17_555 18_545
O(3) P(1) O(6) Mo(2) 120.7(5) no 16_655 17_555 .
O(3) P(1) O(6) O(3) 0.0 no 16_655 17_555 16_655
O(3) P(1) O(6) O(6) 120.65(18) no 16_655 17_555 3_665
O(3) P(1) O(6) O(6) -120.7(2) no 16_655 17_555 .
O(6) P(1) O(3) Mo(1) 119.8(3) no 17_555 16_655 16_655
O(6) P(1) O(3) Mo(1) -120.1(3) no 17_555 16_655 17_555
O(6) P(1) O(3) Mo(1) -0.1(3) no 17_555 16_655 18_545
O(6) P(1) O(3) O(6) -120.0(3) no 17_555 16_655 16_655
O(6) P(1) O(3) O(6) 0.0(3) no 17_555 16_655 17_555
O(6) P(1) O(3) O(6) 120.1(3) no 17_555 16_655 18_545
O(3) P(1) O(6) Mo(1) 0.2(3) no 16_655 18_545 16_655
O(3) P(1) O(6) Mo(2) -120.7(6) no 16_655 18_545 16_655
O(3) P(1) O(6) Mo(2) 120.7(5) no 16_655 18_545 2_655
O(3) P(1) O(6) O(3) 0.0 no 16_655 18_545 16_655
O(3) P(1) O(6) O(6) 120.75(18) no 16_655 18_545 .
O(3) P(1) O(6) O(6) -120.6(2) no 16_655 18_545 2_655
O(6) P(1) O(3) Mo(1) -0.2(3) no 18_545 16_655 16_655
O(6) P(1) O(3) Mo(1) 119.8(3) no 18_545 16_655 17_555
O(6) P(1) O(3) Mo(1) -120.1(3) no 18_545 16_655 18_545
O(6) P(1) O(3) O(6) 120.0(3) no 18_545 16_655 16_655
O(6) P(1) O(3) O(6) -120.1(3) no 18_545 16_655 17_555
O(6) P(1) O(3) O(6) 0.0(3) no 18_545 16_655 18_545
O(6) P(1) O(6) Mo(1) 59.1(6) no . 2_655 3_665
O(6) P(1) O(6) Mo(2) -180.0(5) no . 2_655 3_665
O(6) P(1) O(6) Mo(2) -61.4(6) no . 2_655 16_655
O(6) P(1) O(6) O(3) 59.3(4) no . 2_655 .
O(6) P(1) O(6) O(6) -61.4(4) no . 2_655 18_545
O(6) P(1) O(6) O(6) -180.0(4) no . 2_655 16_655
O(6) P(1) O(6) Mo(1) -59.5(6) no 2_655 . 2_655
O(6) P(1) O(6) Mo(2) 61.4(7) no 2_655 . 2_655
O(6) P(1) O(6) Mo(2) -180.0(5) no 2_655 . 18_545
O(6) P(1) O(6) O(3) -59.3(4) no 2_655 . .
O(6) P(1) O(6) O(6) 180.0(4) no 2_655 . 17_555
O(6) P(1) O(6) O(6) 61.4(5) no 2_655 . 18_545
O(6) P(1) O(6) Mo(1) -59.4(6) no . 3_665 .
O(6) P(1) O(6) Mo(2) 61.4(7) no . 3_665 .
O(6) P(1) O(6) Mo(2) -180.0(5) no . 3_665 17_555
O(6) P(1) O(6) O(3) -59.3(4) no . 3_665 .
O(6) P(1) O(6) O(6) -180.0(4) no . 3_665 16_655
O(6) P(1) O(6) O(6) 61.5(5) no . 3_665 17_555
O(6) P(1) O(6) Mo(1) 59.1(6) no 3_665 . 2_655
O(6) P(1) O(6) Mo(2) -180.0(5) no 3_665 . 2_655
O(6) P(1) O(6) Mo(2) -61.4(6) no 3_665 . 18_545
O(6) P(1) O(6) O(3) 59.3(4) no 3_665 . .
O(6) P(1) O(6) O(6) -61.4(4) no 3_665 . 17_555
O(6) P(1) O(6) O(6) 180.0(4) no 3_665 . 18_545
O(6) P(1) O(6) Mo(1) 120.8(6) no . 17_555 18_545
O(6) P(1) O(6) Mo(2) -0.0(5) no . 17_555 18_545
O(6) P(1) O(6) Mo(2) -118.6(6) no . 17_555 .
O(6) P(1) O(6) O(3) 120.7(4) no . 17_555 16_655
O(6) P(1) O(6) O(6) -118.6(4) no . 17_555 3_665
O(6) P(1) O(6) O(6) 0.0(4) no . 17_555 .
O(6) P(1) O(6) Mo(1) 120.6(6) no 17_555 . 2_655
O(6) P(1) O(6) Mo(2) -118.6(7) no 17_555 . 2_655
O(6) P(1) O(6) Mo(2) 0.0(5) no 17_555 . 18_545
O(6) P(1) O(6) O(3) 120.7(4) no 17_555 . .
O(6) P(1) O(6) O(6) -0.0(4) no 17_555 . 17_555
O(6) P(1) O(6) O(6) -118.6(5) no 17_555 . 18_545
O(6) P(1) O(6) Mo(1) -120.5(6) no . 18_545 16_655
O(6) P(1) O(6) Mo(2) 118.5(7) no . 18_545 16_655
O(6) P(1) O(6) Mo(2) -0.0(5) no . 18_545 2_655
O(6) P(1) O(6) O(3) -120.8(4) no . 18_545 16_655
O(6) P(1) O(6) O(6) 0.0(4) no . 18_545 .
O(6) P(1) O(6) O(6) 118.6(5) no . 18_545 2_655
O(6) P(1) O(6) Mo(1) -120.8(6) no 18_545 . 2_655
O(6) P(1) O(6) Mo(2) 0.0(5) no 18_545 . 2_655
O(6) P(1) O(6) Mo(2) 118.6(6) no 18_545 . 18_545
O(6) P(1) O(6) O(3) -120.7(4) no 18_545 . .
O(6) P(1) O(6) O(6) 118.6(4) no 18_545 . 17_555
O(6) P(1) O(6) O(6) 0.0(4) no 18_545 . 18_545
O(6) P(1) O(6) Mo(1) 59.2(6) no 2_655 3_665 .
O(6) P(1) O(6) Mo(2) -179.9(5) no 2_655 3_665 .
O(6) P(1) O(6) Mo(2) -61.3(6) no 2_655 3_665 17_555
O(6) P(1) O(6) O(3) 59.3(4) no 2_655 3_665 .
O(6) P(1) O(6) O(6) -61.3(4) no 2_655 3_665 16_655
O(6) P(1) O(6) O(6) -179.9(4) no 2_655 3_665 17_555
O(6) P(1) O(6) Mo(1) -59.5(6) no 3_665 2_655 3_665
O(6) P(1) O(6) Mo(2) 61.4(7) no 3_665 2_655 3_665
O(6) P(1) O(6) Mo(2) 180.0(5) no 3_665 2_655 16_655
O(6) P(1) O(6) O(3) -59.3(4) no 3_665 2_655 .
O(6) P(1) O(6) O(6) 179.9(4) no 3_665 2_655 18_545
O(6) P(1) O(6) O(6) 61.4(5) no 3_665 2_655 16_655
O(6) P(1) O(6) Mo(1) -120.6(6) no 2_655 16_655 17_555
O(6) P(1) O(6) Mo(2) 118.6(7) no 2_655 16_655 17_555
O(6) P(1) O(6) Mo(2) -0.0(5) no 2_655 16_655 3_665
O(6) P(1) O(6) O(3) -120.7(4) no 2_655 16_655 16_655
O(6) P(1) O(6) O(6) 0.0(4) no 2_655 16_655 2_655
O(6) P(1) O(6) O(6) 118.6(5) no 2_655 16_655 3_665
O(6) P(1) O(6) Mo(1) -120.9(6) no 16_655 2_655 3_665
O(6) P(1) O(6) Mo(2) 0.0(5) no 16_655 2_655 3_665
O(6) P(1) O(6) Mo(2) 118.6(6) no 16_655 2_655 16_655
O(6) P(1) O(6) O(3) -120.7(4) no 16_655 2_655 .
O(6) P(1) O(6) O(6) 118.6(4) no 16_655 2_655 18_545
O(6) P(1) O(6) O(6) 0.0(4) no 16_655 2_655 16_655
O(6) P(1) O(6) Mo(1) 120.8(6) no 2_655 18_545 16_655
O(6) P(1) O(6) Mo(2) -0.1(5) no 2_655 18_545 16_655
O(6) P(1) O(6) Mo(2) -118.7(6) no 2_655 18_545 2_655
O(6) P(1) O(6) O(3) 120.6(4) no 2_655 18_545 16_655
O(6) P(1) O(6) O(6) -118.6(4) no 2_655 18_545 .
O(6) P(1) O(6) O(6) 0.0(4) no 2_655 18_545 2_655
O(6) P(1) O(6) Mo(1) 120.6(6) no 18_545 2_655 3_665
O(6) P(1) O(6) Mo(2) -118.5(7) no 18_545 2_655 3_665
O(6) P(1) O(6) Mo(2) 0.1(5) no 18_545 2_655 16_655
O(6) P(1) O(6) O(3) 120.8(4) no 18_545 2_655 .
O(6) P(1) O(6) O(6) 0.0(4) no 18_545 2_655 18_545
O(6) P(1) O(6) O(6) -118.6(5) no 18_545 2_655 16_655
O(6) P(1) O(6) Mo(1) 120.8(6) no 3_665 16_655 17_555
O(6) P(1) O(6) Mo(2) -0.0(5) no 3_665 16_655 17_555
O(6) P(1) O(6) Mo(2) -118.6(6) no 3_665 16_655 3_665
O(6) P(1) O(6) O(3) 120.7(4) no 3_665 16_655 16_655
O(6) P(1) O(6) O(6) -118.6(4) no 3_665 16_655 2_655
O(6) P(1) O(6) O(6) 0.0(4) no 3_665 16_655 3_665
O(6) P(1) O(6) Mo(1) 120.6(6) no 16_655 3_665 .
O(6) P(1) O(6) Mo(2) -118.6(7) no 16_655 3_665 .
O(6) P(1) O(6) Mo(2) 0.0(5) no 16_655 3_665 17_555
O(6) P(1) O(6) O(3) 120.7(4) no 16_655 3_665 .
O(6) P(1) O(6) O(6) 0.0(4) no 16_655 3_665 16_655
O(6) P(1) O(6) O(6) -118.6(5) no 16_655 3_665 17_555
O(6) P(1) O(6) Mo(1) -120.6(6) no 3_665 17_555 18_545
O(6) P(1) O(6) Mo(2) 118.6(7) no 3_665 17_555 18_545
O(6) P(1) O(6) Mo(2) 0.0(5) no 3_665 17_555 .
O(6) P(1) O(6) O(3) -120.6(4) no 3_665 17_555 16_655
O(6) P(1) O(6) O(6) 0.0(4) no 3_665 17_555 3_665
O(6) P(1) O(6) O(6) 118.6(5) no 3_665 17_555 .
O(6) P(1) O(6) Mo(1) -120.8(6) no 17_555 3_665 .
O(6) P(1) O(6) Mo(2) -0.0(5) no 17_555 3_665 .
O(6) P(1) O(6) Mo(2) 118.6(6) no 17_555 3_665 17_555
O(6) P(1) O(6) O(3) -120.8(4) no 17_555 3_665 .
O(6) P(1) O(6) O(6) 118.6(4) no 17_555 3_665 16_655
O(6) P(1) O(6) O(6) 0.0(4) no 17_555 3_665 17_555
O(6) P(1) O(6) Mo(1) -59.2(6) no 16_655 17_555 18_545
O(6) P(1) O(6) Mo(2) 180.0(5) no 16_655 17_555 18_545
O(6) P(1) O(6) Mo(2) 61.4(6) no 16_655 17_555 .
O(6) P(1) O(6) O(3) -59.3(4) no 16_655 17_555 16_655
O(6) P(1) O(6) O(6) 61.4(4) no 16_655 17_555 3_665
O(6) P(1) O(6) O(6) -180.0(4) no 16_655 17_555 .
O(6) P(1) O(6) Mo(1) 59.4(6) no 17_555 16_655 17_555
O(6) P(1) O(6) Mo(2) -61.4(7) no 17_555 16_655 17_555
O(6) P(1) O(6) Mo(2) 180.0(5) no 17_555 16_655 3_665
O(6) P(1) O(6) O(3) 59.3(4) no 17_555 16_655 16_655
O(6) P(1) O(6) O(6) 180.0(4) no 17_555 16_655 2_655
O(6) P(1) O(6) O(6) -61.4(5) no 17_555 16_655 3_665
O(6) P(1) O(6) Mo(1) 59.5(6) no 16_655 18_545 16_655
O(6) P(1) O(6) Mo(2) -61.4(7) no 16_655 18_545 16_655
O(6) P(1) O(6) Mo(2) 180.0(5) no 16_655 18_545 2_655
O(6) P(1) O(6) O(3) 59.3(4) no 16_655 18_545 16_655
O(6) P(1) O(6) O(6) -180.0(4) no 16_655 18_545 .
O(6) P(1) O(6) O(6) -61.4(5) no 16_655 18_545 2_655
O(6) P(1) O(6) Mo(1) -59.2(6) no 18_545 16_655 17_555
O(6) P(1) O(6) Mo(2) 180.0(5) no 18_545 16_655 17_555
O(6) P(1) O(6) Mo(2) 61.4(6) no 18_545 16_655 3_665
O(6) P(1) O(6) O(3) -59.3(4) no 18_545 16_655 16_655
O(6) P(1) O(6) O(6) 61.4(4) no 18_545 16_655 2_655
O(6) P(1) O(6) O(6) 180.0(4) no 18_545 16_655 3_665
O(6) P(1) O(6) Mo(1) -59.1(6) no 17_555 18_545 16_655
O(6) P(1) O(6) Mo(2) -180.0(5) no 17_555 18_545 16_655
O(6) P(1) O(6) Mo(2) 61.4(6) no 17_555 18_545 2_655
O(6) P(1) O(6) O(3) -59.3(4) no 17_555 18_545 16_655
O(6) P(1) O(6) O(6) 61.5(4) no 17_555 18_545 .
O(6) P(1) O(6) O(6) -179.9(4) no 17_555 18_545 2_655
O(6) P(1) O(6) Mo(1) 59.4(6) no 18_545 17_555 18_545
O(6) P(1) O(6) Mo(2) -61.5(7) no 18_545 17_555 18_545
O(6) P(1) O(6) Mo(2) 179.9(5) no 18_545 17_555 .
O(6) P(1) O(6) O(3) 59.3(4) no 18_545 17_555 16_655
O(6) P(1) O(6) O(6) 179.9(4) no 18_545 17_555 3_665
O(6) P(1) O(6) O(6) -61.5(5) no 18_545 17_555 .
Mo(1) O(3) O(6) Mo(1) 71.9(8) no . . 2_655
Mo(1) O(3) O(6) Mo(2) 147.1(6) no . . 2_655
Mo(1) O(3) O(6) Mo(2) -2.8(14) no . . 18_545
Mo(1) O(3) O(6) P(1) -107.9(8) no . . .
Mo(1) O(3) O(6) O(6) -63.5(9) no . . 17_555
Mo(1) O(3) O(6) O(6) -152.3(8) no . . 18_545
Mo(1) O(3) O(6) Mo(1) -72.1(8) no . 2_655 3_665
Mo(1) O(3) O(6) Mo(2) 3.0(15) no . 2_655 3_665
Mo(1) O(3) O(6) Mo(2) -146.8(5) no . 2_655 16_655
Mo(1) O(3) O(6) P(1) 108.1(8) no . 2_655 .
Mo(1) O(3) O(6) O(6) 152.4(8) no . 2_655 18_545
Mo(1) O(3) O(6) O(6) 63.6(9) no . 2_655 16_655
Mo(1) O(3) O(6) Mo(1) 0.00(2) no . 3_665 .
Mo(1) O(3) O(6) Mo(2) 75.1(7) no . 3_665 .
Mo(1) O(3) O(6) Mo(2) -74.7(7) no . 3_665 17_555
Mo(1) O(3) O(6) P(1) -179.9(3) no . 3_665 .
Mo(1) O(3) O(6) O(6) -135.5(4) no . 3_665 16_655
Mo(1) O(3) O(6) O(6) 135.7(3) no . 3_665 17_555
Mo(1) O(3) O(6) Mo(1) 0.00(2) no 2_655 . 2_655
Mo(1) O(3) O(6) Mo(2) 75.1(7) no 2_655 . 2_655
Mo(1) O(3) O(6) Mo(2) -74.7(7) no 2_655 . 18_545
Mo(1) O(3) O(6) P(1) -179.9(3) no 2_655 . .
Mo(1) O(3) O(6) O(6) -135.5(4) no 2_655 . 17_555
Mo(1) O(3) O(6) O(6) 135.7(3) no 2_655 . 18_545
Mo(1) O(3) O(6) Mo(1) 71.9(8) no 2_655 2_655 3_665
Mo(1) O(3) O(6) Mo(2) 147.1(6) no 2_655 2_655 3_665
Mo(1) O(3) O(6) Mo(2) -2.8(14) no 2_655 2_655 16_655
Mo(1) O(3) O(6) P(1) -107.9(8) no 2_655 2_655 .
Mo(1) O(3) O(6) O(6) -63.6(9) no 2_655 2_655 18_545
Mo(1) O(3) O(6) O(6) -152.3(8) no 2_655 2_655 16_655
Mo(1) O(3) O(6) Mo(1) -72.1(8) no 2_655 3_665 .
Mo(1) O(3) O(6) Mo(2) 3.0(15) no 2_655 3_665 .
Mo(1) O(3) O(6) Mo(2) -146.8(5) no 2_655 3_665 17_555
Mo(1) O(3) O(6) P(1) 108.0(8) no 2_655 3_665 .
Mo(1) O(3) O(6) O(6) 152.4(8) no 2_655 3_665 16_655
Mo(1) O(3) O(6) O(6) 63.6(9) no 2_655 3_665 17_555
Mo(1) O(3) O(6) Mo(1) -72.1(8) no 3_665 . 2_655
Mo(1) O(3) O(6) Mo(2) 3.0(15) no 3_665 . 2_655
Mo(1) O(3) O(6) Mo(2) -146.8(5) no 3_665 . 18_545
Mo(1) O(3) O(6) P(1) 108.0(8) no 3_665 . .
Mo(1) O(3) O(6) O(6) 152.4(8) no 3_665 . 17_555
Mo(1) O(3) O(6) O(6) 63.6(9) no 3_665 . 18_545
Mo(1) O(3) O(6) Mo(1) 0.00(2) no 3_665 2_655 3_665
Mo(1) O(3) O(6) Mo(2) 75.1(7) no 3_665 2_655 3_665
Mo(1) O(3) O(6) Mo(2) -74.7(7) no 3_665 2_655 16_655
Mo(1) O(3) O(6) P(1) -179.8(3) no 3_665 2_655 .
Mo(1) O(3) O(6) O(6) -135.5(4) no 3_665 2_655 18_545
Mo(1) O(3) O(6) O(6) 135.7(3) no 3_665 2_655 16_655
Mo(1) O(3) O(6) Mo(1) 71.9(8) no 3_665 3_665 .
Mo(1) O(3) O(6) Mo(2) 147.1(6) no 3_665 3_665 .
Mo(1) O(3) O(6) Mo(2) -2.8(14) no 3_665 3_665 17_555
Mo(1) O(3) O(6) P(1) -108.0(8) no 3_665 3_665 .
Mo(1) O(3) O(6) O(6) -63.6(9) no 3_665 3_665 16_655
Mo(1) O(3) O(6) O(6) -152.3(8) no 3_665 3_665 17_555
P(1) O(3) O(6) Mo(1) 179.9(3) no . . 2_655
P(1) O(3) O(6) Mo(2) -105.0(8) no . . 2_655
P(1) O(3) O(6) Mo(2) 105.1(7) no . . 18_545
P(1) O(3) O(6) P(1) 0.0 no . . .
P(1) O(3) O(6) O(6) 44.4(3) no . . 17_555
P(1) O(3) O(6) O(6) -44.4(3) no . . 18_545
P(1) O(3) O(6) Mo(1) 179.8(3) no . 2_655 3_665
P(1) O(3) O(6) Mo(2) -105.0(8) no . 2_655 3_665
P(1) O(3) O(6) Mo(2) 105.1(7) no . 2_655 16_655
P(1) O(3) O(6) P(1) 0.0 no . 2_655 .
P(1) O(3) O(6) O(6) 44.3(3) no . 2_655 18_545
P(1) O(3) O(6) O(6) -44.4(3) no . 2_655 16_655
P(1) O(3) O(6) Mo(1) 179.9(3) no . 3_665 .
P(1) O(3) O(6) Mo(2) -104.9(8) no . 3_665 .
P(1) O(3) O(6) Mo(2) 105.2(7) no . 3_665 17_555
P(1) O(3) O(6) P(1) 0.0 no . 3_665 .
P(1) O(3) O(6) O(6) 44.4(3) no . 3_665 16_655
P(1) O(3) O(6) O(6) -44.3(3) no . 3_665 17_555
O(6) O(3) O(6) Mo(1) 134.1(5) no . 2_655 3_665
O(6) O(3) O(6) Mo(2) -150.8(7) no . 2_655 3_665
O(6) O(3) O(6) Mo(2) 59.4(10) no . 2_655 16_655
O(6) O(3) O(6) P(1) -45.7(5) no . 2_655 .
O(6) O(3) O(6) O(6) -1.4(6) no . 2_655 18_545
O(6) O(3) O(6) O(6) -90.1(5) no . 2_655 16_655
O(6) O(3) O(6) Mo(1) -134.4(5) no 2_655 . 2_655
O(6) O(3) O(6) Mo(2) -59.2(10) no 2_655 . 2_655
O(6) O(3) O(6) Mo(2) 150.9(7) no 2_655 . 18_545
O(6) O(3) O(6) P(1) 45.8(5) no 2_655 . .
O(6) O(3) O(6) O(6) 90.1(6) no 2_655 . 17_555
O(6) O(3) O(6) O(6) 1.4(6) no 2_655 . 18_545
O(6) O(3) O(6) Mo(1) -134.4(5) no . 3_665 .
O(6) O(3) O(6) Mo(2) -59.2(10) no . 3_665 .
O(6) O(3) O(6) Mo(2) 150.9(7) no . 3_665 17_555
O(6) O(3) O(6) P(1) 45.7(5) no . 3_665 .
O(6) O(3) O(6) O(6) 90.1(6) no . 3_665 16_655
O(6) O(3) O(6) O(6) 1.4(6) no . 3_665 17_555
O(6) O(3) O(6) Mo(1) 134.1(5) no 3_665 . 2_655
O(6) O(3) O(6) Mo(2) -150.8(7) no 3_665 . 2_655
O(6) O(3) O(6) Mo(2) 59.4(10) no 3_665 . 18_545
O(6) O(3) O(6) P(1) -45.7(5) no 3_665 . .
O(6) O(3) O(6) O(6) -1.4(6) no 3_665 . 17_555
O(6) O(3) O(6) O(6) -90.1(5) no 3_665 . 18_545
O(6) O(3) O(6) Mo(1) 134.1(5) no 2_655 3_665 .
O(6) O(3) O(6) Mo(2) -150.8(7) no 2_655 3_665 .
O(6) O(3) O(6) Mo(2) 59.4(10) no 2_655 3_665 17_555
O(6) O(3) O(6) P(1) -45.8(5) no 2_655 3_665 .
O(6) O(3) O(6) O(6) -1.4(6) no 2_655 3_665 16_655
O(6) O(3) O(6) O(6) -90.1(5) no 2_655 3_665 17_555
O(6) O(3) O(6) Mo(1) -134.4(5) no 3_665 2_655 3_665
O(6) O(3) O(6) Mo(2) -59.2(10) no 3_665 2_655 3_665
O(6) O(3) O(6) Mo(2) 150.9(7) no 3_665 2_655 16_655
O(6) O(3) O(6) P(1) 45.8(5) no 3_665 2_655 .
O(6) O(3) O(6) O(6) 90.1(6) no 3_665 2_655 18_545
O(6) O(3) O(6) O(6) 1.4(6) no 3_665 2_655 16_655
Mo(1) O(6) O(6) Mo(1) 146.7(6) no 2_655 17_555 18_545
Mo(1) O(6) O(6) Mo(2) 73.3(8) no 2_655 17_555 18_545
Mo(1) O(6) O(6) Mo(2) -0.6(13) no 2_655 17_555 .
Mo(1) O(6) O(6) P(1) -106.7(9) no 2_655 17_555 .
Mo(1) O(6) O(6) O(3) -150.9(8) no 2_655 17_555 16_655
Mo(1) O(6) O(6) O(6) -61.1(9) no 2_655 17_555 3_665
Mo(1) O(6) O(6) Mo(1) -146.7(6) no 2_655 18_545 16_655
Mo(1) O(6) O(6) Mo(2) 0.6(14) no 2_655 18_545 16_655
Mo(1) O(6) O(6) Mo(2) -73.4(7) no 2_655 18_545 2_655
Mo(1) O(6) O(6) P(1) 106.6(9) no 2_655 18_545 .
Mo(1) O(6) O(6) O(3) 150.8(7) no 2_655 18_545 16_655
Mo(1) O(6) O(6) O(6) 61.0(9) no 2_655 18_545 2_655
Mo(2) O(6) O(6) Mo(1) -0.6(14) no 2_655 17_555 18_545
Mo(2) O(6) O(6) Mo(2) -74.0(8) no 2_655 17_555 18_545
Mo(2) O(6) O(6) Mo(2) -147.9(5) no 2_655 17_555 .
Mo(2) O(6) O(6) P(1) 106.0(8) no 2_655 17_555 .
Mo(2) O(6) O(6) O(3) 61.7(8) no 2_655 17_555 16_655
Mo(2) O(6) O(6) O(6) 151.6(7) no 2_655 17_555 3_665
Mo(2) O(6) O(6) Mo(1) -73.3(8) no 2_655 18_545 16_655
Mo(2) O(6) O(6) Mo(2) 74.0(8) no 2_655 18_545 16_655
Mo(2) O(6) O(6) Mo(2) -0.000(19) no 2_655 18_545 2_655
Mo(2) O(6) O(6) P(1) -180.0(5) no 2_655 18_545 .
Mo(2) O(6) O(6) O(3) -135.7(4) no 2_655 18_545 16_655
Mo(2) O(6) O(6) O(6) 134.4(5) no 2_655 18_545 2_655
Mo(2) O(6) O(6) Mo(1) 73.4(7) no 18_545 17_555 18_545
Mo(2) O(6) O(6) Mo(2) 0.000(19) no 18_545 17_555 18_545
Mo(2) O(6) O(6) Mo(2) -73.9(7) no 18_545 17_555 .
Mo(2) O(6) O(6) P(1) -180.0(5) no 18_545 17_555 .
Mo(2) O(6) O(6) O(3) 135.8(4) no 18_545 17_555 16_655
Mo(2) O(6) O(6) O(6) -134.4(5) no 18_545 17_555 3_665
Mo(2) O(6) O(6) Mo(1) 0.6(13) no 18_545 18_545 16_655
Mo(2) O(6) O(6) Mo(2) 147.9(5) no 18_545 18_545 16_655
Mo(2) O(6) O(6) Mo(2) 73.9(7) no 18_545 18_545 2_655
Mo(2) O(6) O(6) P(1) -106.1(7) no 18_545 18_545 .
Mo(2) O(6) O(6) O(3) -61.8(8) no 18_545 18_545 16_655
Mo(2) O(6) O(6) O(6) -151.7(5) no 18_545 18_545 2_655
P(1) O(6) O(6) Mo(1) -106.6(9) no . 17_555 18_545
P(1) O(6) O(6) Mo(2) 180.0(5) no . 17_555 18_545
P(1) O(6) O(6) Mo(2) 106.1(7) no . 17_555 .
P(1) O(6) O(6) P(1) 0.0 no . 17_555 .
P(1) O(6) O(6) O(3) -44.3(3) no . 17_555 16_655
P(1) O(6) O(6) O(6) 45.6(3) no . 17_555 3_665
P(1) O(6) O(6) Mo(1) 106.7(9) no . 18_545 16_655
P(1) O(6) O(6) Mo(2) -106.0(8) no . 18_545 16_655
P(1) O(6) O(6) Mo(2) 180.0(5) no . 18_545 2_655
P(1) O(6) O(6) P(1) 0.0 no . 18_545 .
P(1) O(6) O(6) O(3) 44.2(4) no . 18_545 16_655
P(1) O(6) O(6) O(6) -45.6(4) no . 18_545 2_655
O(3) O(6) O(6) Mo(1) -150.8(7) no . 17_555 18_545
O(3) O(6) O(6) Mo(2) 135.7(5) no . 17_555 18_545
O(3) O(6) O(6) Mo(2) 61.8(9) no . 17_555 .
O(3) O(6) O(6) P(1) -44.3(5) no . 17_555 .
O(3) O(6) O(6) O(3) -88.5(5) no . 17_555 16_655
O(3) O(6) O(6) O(6) 1.3(6) no . 17_555 3_665
O(3) O(6) O(6) Mo(1) 150.9(8) no . 18_545 16_655
O(3) O(6) O(6) Mo(2) -61.7(9) no . 18_545 16_655
O(3) O(6) O(6) Mo(2) -135.8(5) no . 18_545 2_655
O(3) O(6) O(6) P(1) 44.3(4) no . 18_545 .
O(3) O(6) O(6) O(3) 88.5(5) no . 18_545 16_655
O(3) O(6) O(6) O(6) -1.3(5) no . 18_545 2_655
O(6) O(6) O(6) Mo(1) 61.1(10) no 17_555 18_545 16_655
O(6) O(6) O(6) Mo(2) -151.6(8) no 17_555 18_545 16_655
O(6) O(6) O(6) Mo(2) 134.4(6) no 17_555 18_545 2_655
O(6) O(6) O(6) P(1) -45.6(4) no 17_555 18_545 .
O(6) O(6) O(6) O(3) -1.3(6) no 17_555 18_545 16_655
O(6) O(6) O(6) O(6) -91.2(6) no 17_555 18_545 2_655
O(6) O(6) O(6) Mo(1) -61.0(10) no 18_545 17_555 18_545
O(6) O(6) O(6) Mo(2) -134.4(6) no 18_545 17_555 18_545
O(6) O(6) O(6) Mo(2) 151.7(6) no 18_545 17_555 .
O(6) O(6) O(6) P(1) 45.6(5) no 18_545 17_555 .
O(6) O(6) O(6) O(3) 1.3(6) no 18_545 17_555 16_655
O(6) O(6) O(6) O(6) 91.2(6) no 18_545 17_555 3_665
N(1) C(1) C(3) C(4) 179.5(7) no . . 10_656
N(1) C(1) C(4) C(3) -179.4(7) no . . 10_656
C(3) C(1) C(4) C(3) -0.7(13) no . . 10_656
C(4) C(1) C(3) C(4) 0.7(13) no . . 10_656
C(1) C(3) C(4) C(1) -0.7(13) no . 10_656 10_656
